data_9003823
loop_
_publ_author_name
'Bosi, F.'
'Agrosi, G.'
'Lucchesi, S.'
'Melchiorre, G.'
'Scandale, E.'

_publ_section_title
;
 Mn-tourmaline from island of Elba (Italy): Crystal chemistry.
 Sample: Tsl2g
;
_journal_name_full 'American Mineralogist'
_journal_page_first 1661
_journal_page_last 1668
_journal_paper_doi 10.2138/am.2005.1852
_journal_volume 90
_journal_year 2005
_chemical_compound_source 'Elba, Italy'
_chemical_formula_sum
;Al7.278 B3 Ca0.016 F0.409 H3.392 K0.007 Li0.447 Mn1.311 Na0.673 O30.591
 Si5.922 Ti0.042
;
_chemical_name_mineral Mn-foitite
_space_group_IT_number 160
_symmetry_space_group_name_Hall 'R 3 -2"'
_symmetry_space_group_name_H-M 'R 3 m :H'
_cell_angle_alpha 90
_cell_angle_beta 90
_cell_angle_gamma 120
_cell_formula_units_Z 3
_cell_length_a 15.9461
_cell_length_b 15.9461
_cell_length_c 7.1380
_cell_volume 1571.868
_database_code_amcsd 0003947
_exptl_crystal_density_diffrn 3.135
_cod_original_sg_symbol_H-M 'R 3 m'
_cod_original_formula_sum
;Na.673 Ca.016 K.007 Al7.278 Mn1.311 Li.447 Ti.042 B3 Si5.922 F.409 O30.591
 H3.392
;
_cod_database_code 9003823

loop_
_space_group_symop_operation_xyz
x,y,z
2/3+x,1/3+y,1/3+z
1/3+x,2/3+y,2/3+z
x,x-y,z
2/3+x,1/3+x-y,1/3+z
1/3+x,2/3+x-y,2/3+z
-y,-x,z
2/3-y,1/3-x,1/3+z
1/3-y,2/3-x,2/3+z
-x+y,y,z
2/3-x+y,1/3+y,1/3+z
1/3-x+y,2/3+y,2/3+z
-y,x-y,z
2/3-y,1/3+x-y,1/3+z
1/3-y,2/3+x-y,2/3+z
-x+y,-x,z
2/3-x+y,1/3-x,1/3+z
1/3-x+y,2/3-x,2/3+z

loop_
_atom_site_label
_atom_site_fract_x
_atom_site_fract_y
_atom_site_fract_z
_atom_site_occupancy
_atom_site_U_iso_or_equiv
_atom_site_type_symbol
_atom_site_attached_hydrogens
NaX 0.00000 0.00000 0.22773 0.67300 0.02470 Na 0
CaX 0.00000 0.00000 0.22773 0.01600 0.02470 Ca 0
KX 0.00000 0.00000 0.22773 0.00700 0.02470 K 0
AlY 0.12394 0.06197 0.62407 0.43400 0.01020 Al 0
MnY 0.12394 0.06197 0.62407 0.40300 0.01020 Mn 0
LiY 0.12394 0.06197 0.62407 0.14900 0.01020 Li 0
TiY 0.12394 0.06197 0.62407 0.01400 0.01020 Ti 0
AlZ 0.29801 0.26130 0.61129 0.98300 0.00558 Al 0
MnZ 0.29801 0.26130 0.61129 0.01700 0.00558 Mn 0
B 0.11008 0.22016 0.45402 1.00000 0.00620 B 0
SiT 0.19192 0.18993 0.00000 0.98700 0.00456 Si 0
AlT 0.19192 0.18993 0.00000 0.01300 0.00456 Al 0
F1W 0.00000 0.00000 0.77933 0.40900 0.06000 F 0
O-H1W 0.00000 0.00000 0.77933 0.39200 0.06000 O 1
O1W 0.00000 0.00000 0.77933 0.19900 0.06000 O 0
O2 0.06136 0.12272 0.48263 1.00000 0.02120 O 0
O3V 0.26864 0.13432 0.51008 1.00000 0.01170 O 0
O4 0.09350 0.18700 0.06984 1.00000 0.00860 O 0
O5 0.18703 0.09352 0.09168 1.00000 0.00900 O 0
O6 0.19736 0.18720 0.77556 1.00000 0.00790 O 0
O7 0.28538 0.28584 0.08001 1.00000 0.00640 O 0
O8 0.21007 0.27096 0.44143 1.00000 0.00810 O 0
H3 0.26360 0.13180 0.38650 1.00000 0.13000 H 0

loop_
_cod_changelog_entry_id
_cod_changelog_entry_author
_cod_changelog_entry_date
_cod_changelog_entry_text
1
;cod-tools version 3.8.0
Id: cif_guess_AMCSD_atom_types 9581 2023-05-17 12:35:41Z saulius
;
2023-05-23T09:14:44+03:00
;Derived atom types and hydrogen counts
from atom names that follow the AMCSD naming convention
(Wat == water, O-H == hydroxyl).
;

loop_
_cod_related_entry_id
_cod_related_entry_database
_cod_related_entry_code
1 AMCSD 0003947
